data_7002620
loop_
_publ_author_name
'Ayala, Carla N.'
'Chisholm, Malcolm H.'
'Gallucci, Judith C.'
'Krempner, Clemens'

_publ_section_title
;
 Chemistry of BDI*M(2+) complexes (M = Mg, Zn) and their role in
 lactide polymerization where BDI* is the anion derived from
 methylenebis(C-tBu, N-2,6-diisopropylphenyl)imine BDI*H
;
_journal_issue 42
_journal_name_full 'Dalton Transactions'
_journal_page_first 9237
_journal_paper_doi 10.1039/b910669c
_journal_year 2009
_chemical_compound_source 'synthesis as described'
_chemical_formula_moiety 'C35 H53 Cl1 N2 Zn1'
_chemical_formula_sum 'C35 H53 Cl N2 Zn'
_chemical_formula_weight 602.61
_chemical_name_common (BDI)ZnCl
_chemical_name_systematic
;
?
;
_space_group_IT_number 15
_symmetry_cell_setting monoclinic
_symmetry_Int_Tables_number 15
_symmetry_space_group_name_Hall '-C 2yc'
_symmetry_space_group_name_H-M 'C 1 2/c 1'
_atom_sites_solution_hydrogens geom
_atom_sites_solution_primary direct
_atom_sites_solution_secondary difmap
_audit_conform_dict_location ftp://ftp.iucr.org/pub/cif_core.dic
_audit_conform_dict_name cif_core.dic
_audit_conform_dict_version 2.3
_audit_creation_date 2008-02-25T17:21:19-00:00
_audit_creation_method 'WinGX routine CIF_UPDATE'
_cell_angle_alpha 90
_cell_angle_beta 106.180(1)
_cell_angle_gamma 90
_cell_formula_units_Z 4
_cell_length_a 16.8648(1)
_cell_length_b 9.2141(1)
_cell_length_c 22.8397(2)
_cell_measurement_reflns_used 4123
_cell_measurement_temperature 150(2)
_cell_measurement_theta_max 27.485
_cell_measurement_theta_min 2.037
_cell_measurement_wavelength 0.71073
_cell_volume 3408.57(5)
_computing_cell_refinement 'HKL Scalepack (Otwinowski & Minor 1997)'
_computing_data_collection 'Collect (Nonius BV, 1997-2000)'
_computing_data_reduction 'HKL Denzo and Scalepack (Otwinowski & Minor 1997)'
_computing_molecular_graphics 'Ortep-3 for Windows (Farrugia, 1997)'
_computing_publication_material 'WinGX publication routines (Farrugia, 1999)'
_computing_structure_refinement 'SHELXL-97 (Sheldrick, 1997)'
_computing_structure_solution 'SHELXS-97 (Sheldrick, 199)'
_diffrn_ambient_temperature 150(2)
_diffrn_detector 'CCD plate'
_diffrn_detector_area_resol_mean 9
_diffrn_measured_fraction_theta_full 0.999
_diffrn_measured_fraction_theta_max 0.999
_diffrn_measurement_device '95mm CCD camera on \k-goniostat'
_diffrn_measurement_device_type 'Nonius KappaCCD'
_diffrn_measurement_method 'phi and omega scans'
_diffrn_orient_matrix_type 'by Nonius Collect from scalepack cell'
_diffrn_orient_matrix_UB_11 0.497124E-1
_diffrn_orient_matrix_UB_12 -0.36195E-1
_diffrn_orient_matrix_UB_13 -0.55219E-2
_diffrn_orient_matrix_UB_21 -0.189911E-1
_diffrn_orient_matrix_UB_22 -0.98513E-2
_diffrn_orient_matrix_UB_23 -0.1064
_diffrn_orient_matrix_UB_31 0.350374E-1
_diffrn_orient_matrix_UB_32 0.277997E-1
_diffrn_orient_matrix_UB_33 -0.88277E-2
_diffrn_radiation_monochromator graphite
_diffrn_radiation_probe x-ray
_diffrn_radiation_type MoK\a
_diffrn_radiation_wavelength 0.71073
_diffrn_reflns_av_R_equivalents 0.037
_diffrn_reflns_limit_h_max 21
_diffrn_reflns_limit_h_min -21
_diffrn_reflns_limit_k_max 11
_diffrn_reflns_limit_k_min -11
_diffrn_reflns_limit_l_max 29
_diffrn_reflns_limit_l_min -29
_diffrn_reflns_number 32613
_diffrn_reflns_theta_full 27.48
_diffrn_reflns_theta_max 27.48
_diffrn_reflns_theta_min 2.51
_diffrn_source 'Enraf Nonius FR590'
_exptl_absorpt_coefficient_mu 0.823
_exptl_absorpt_correction_T_max 0.906
_exptl_absorpt_correction_T_min 0.801
_exptl_absorpt_correction_type multi-scan
_exptl_absorpt_process_details 'HKL Scalepack (Otwinowski & Minor, 1997)'
_exptl_crystal_colour colorless
_exptl_crystal_density_diffrn 1.174
_exptl_crystal_density_method 'not measured'
_exptl_crystal_description plate
_exptl_crystal_F_000 1296
_exptl_crystal_size_max 0.35
_exptl_crystal_size_mid 0.31
_exptl_crystal_size_min 0.12
_refine_diff_density_max 0.549
_refine_diff_density_min -0.263
_refine_diff_density_rms 0.048
_refine_ls_extinction_method none
_refine_ls_goodness_of_fit_ref 1.058
_refine_ls_hydrogen_treatment constr
_refine_ls_matrix_type full
_refine_ls_number_parameters 178
_refine_ls_number_reflns 3906
_refine_ls_number_restraints 0
_refine_ls_restrained_S_all 1.058
_refine_ls_R_factor_all 0.0427
_refine_ls_R_factor_gt 0.0334
_refine_ls_shift/su_max 0.001
_refine_ls_shift/su_mean 0
_refine_ls_structure_factor_coef Fsqd
_refine_ls_weighting_details 'w=1/[\s^2^(Fo^2^)+(0.0319P)^2^+3.6521P] where P=(Fo^2^+2Fc^2^)/3'
_refine_ls_weighting_scheme calc
_refine_ls_wR_factor_gt 0.0785
_refine_ls_wR_factor_ref 0.082
_reflns_number_gt 3273
_reflns_number_total 3906
_reflns_threshold_expression >2sigma(I)
_cod_data_source_file b910669c.txt
_cod_data_source_block Chisholm1446
_cod_original_sg_symbol_H-M C2/c
_cod_database_code 7002620

loop_
_symmetry_equiv_pos_as_xyz
'x, y, z'
'-x, y, -z+1/2'
'x+1/2, y+1/2, z'
'-x+1/2, y+1/2, -z+1/2'
'-x, -y, -z'
'x, -y, z-1/2'
'-x+1/2, -y+1/2, -z'
'x+1/2, -y+1/2, z-1/2'

loop_
_atom_site_label
_atom_site_type_symbol
_atom_site_fract_x
_atom_site_fract_y
_atom_site_fract_z
_atom_site_U_iso_or_equiv
_atom_site_adp_type
_atom_site_occupancy
_atom_site_symmetry_multiplicity
_atom_site_calc_flag
_atom_site_refinement_flags
_atom_site_disorder_assembly
_atom_site_disorder_group
Zn Zn 0 0.17395(3) 0.25 0.02731(9) Uani 1 2 d S . .
Cl Cl 0 -0.05723(7) 0.25 0.0544(2) Uani 1 2 d S . .
N1 N 0.05226(8) 0.30181(14) 0.31516(5) 0.0207(3) Uani 1 1 d . . .
C1 C 0.04488(9) 0.44488(16) 0.30656(6) 0.0190(3) Uani 1 1 d . . .
C2 C 0 0.5037(2) 0.25 0.0186(4) Uani 1 2 d S . .
H2 H 0 0.6068 0.25 0.022 Uiso 1 2 calc SR . .
C8 C 0.08458(9) 0.56179(16) 0.35532(7) 0.0219(3) Uani 1 1 d . . .
C9 C 0.01604(11) 0.66020(18) 0.36618(7) 0.0289(4) Uani 1 1 d . . .
H9A H -0.0176 0.6982 0.3271 0.043 Uiso 1 1 calc R . .
H9B H 0.0411 0.7411 0.3928 0.043 Uiso 1 1 calc R . .
H9C H -0.0189 0.6038 0.3856 0.043 Uiso 1 1 calc R . .
C10 C 0.14469(11) 0.65309(19) 0.33030(8) 0.0321(4) Uani 1 1 d . . .
H10A H 0.1156 0.6905 0.2898 0.048 Uiso 1 1 calc R . .
H10B H 0.191 0.5922 0.3273 0.048 Uiso 1 1 calc R . .
H10C H 0.1655 0.7345 0.3579 0.048 Uiso 1 1 calc R . .
C11 C 0.13445(11) 0.50698(19) 0.41853(7) 0.0297(4) Uani 1 1 d . . .
H11A H 0.179 0.4435 0.4141 0.045 Uiso 1 1 calc R . .
H11B H 0.098 0.4526 0.4373 0.045 Uiso 1 1 calc R . .
H11C H 0.1581 0.5899 0.4444 0.045 Uiso 1 1 calc R . .
C12 C 0.09047(9) 0.22390(17) 0.37047(7) 0.0217(3) Uani 1 1 d . . .
C13 C 0.16867(10) 0.16193(18) 0.37835(8) 0.0277(3) Uani 1 1 d . . .
C14 C 0.20123(11) 0.0770(2) 0.43016(9) 0.0371(4) Uani 1 1 d . . .
H14 H 0.2544 0.0351 0.4366 0.045 Uiso 1 1 calc R . .
C15 C 0.15757(12) 0.0530(2) 0.47210(8) 0.0401(5) Uani 1 1 d . . .
H15 H 0.1811 -0.0036 0.5074 0.048 Uiso 1 1 calc R . .
C16 C 0.07963(11) 0.1113(2) 0.46263(8) 0.0343(4) Uani 1 1 d . . .
H16 H 0.0496 0.093 0.4914 0.041 Uiso 1 1 calc R . .
C17 C 0.04421(10) 0.19618(17) 0.41188(7) 0.0251(3) Uani 1 1 d . . .
C18 C -0.04342(10) 0.2533(2) 0.40035(8) 0.0302(4) Uani 1 1 d . . .
H18 H -0.05 0.3374 0.3717 0.036 Uiso 1 1 calc R . .
C19 C -0.10527(12) 0.1368(3) 0.36949(10) 0.0496(5) Uani 1 1 d . . .
H19A H -0.1615 0.1747 0.3622 0.074 Uiso 1 1 calc R . .
H19B H -0.0984 0.0513 0.3959 0.074 Uiso 1 1 calc R . .
H19C H -0.0956 0.1097 0.3306 0.074 Uiso 1 1 calc R . .
C20 C -0.06338(13) 0.3064(2) 0.45807(9) 0.0445(5) Uani 1 1 d . . .
H20A H -0.1205 0.3415 0.4476 0.067 Uiso 1 1 calc R . .
H20B H -0.0258 0.3855 0.4763 0.067 Uiso 1 1 calc R . .
H20C H -0.0567 0.2262 0.4872 0.067 Uiso 1 1 calc R . .
C21 C 0.21806(11) 0.1823(2) 0.33255(9) 0.0355(4) Uani 1 1 d . . .
H21 H 0.183 0.2387 0.2974 0.043 Uiso 1 1 calc R . .
C22 C 0.23937(16) 0.0381(3) 0.30759(11) 0.0553(6) Uani 1 1 d . . .
H22A H 0.2708 0.0566 0.2782 0.083 Uiso 1 1 calc R . .
H22B H 0.1884 -0.0138 0.2874 0.083 Uiso 1 1 calc R . .
H22C H 0.2726 -0.021 0.3412 0.083 Uiso 1 1 calc R . .
C23 C 0.29626(14) 0.2701(3) 0.35964(13) 0.0597(7) Uani 1 1 d . . .
H23A H 0.3266 0.2817 0.3291 0.09 Uiso 1 1 calc R . .
H23B H 0.331 0.2193 0.3953 0.09 Uiso 1 1 calc R . .
H23C H 0.2814 0.3659 0.372 0.09 Uiso 1 1 calc R . .

loop_
_atom_site_aniso_label
_atom_site_aniso_U_11
_atom_site_aniso_U_22
_atom_site_aniso_U_33
_atom_site_aniso_U_23
_atom_site_aniso_U_13
_atom_site_aniso_U_12
Zn 0.04027(17) 0.01661(14) 0.02081(14) 0 0.00149(11) 0
Cl 0.0900(6) 0.0152(3) 0.0472(4) 0 0.0012(4) 0
N1 0.0244(6) 0.0199(7) 0.0164(6) 0.0006(5) 0.0033(5) -0.0001(5)
C1 0.0188(7) 0.0199(8) 0.0185(7) -0.0012(6) 0.0055(5) -0.0015(6)
C2 0.0231(10) 0.0143(10) 0.0174(9) 0 0.0039(8) 0
C8 0.0243(8) 0.0196(8) 0.0205(7) -0.0028(6) 0.0038(6) -0.0017(6)
C9 0.0345(9) 0.0268(9) 0.0246(8) -0.0050(7) 0.0069(7) 0.0045(7)
C10 0.0311(9) 0.0324(10) 0.0315(9) -0.0044(7) 0.0066(7) -0.0113(7)
C11 0.0336(9) 0.0268(9) 0.0232(8) -0.0048(7) -0.0010(7) -0.0014(7)
C12 0.0244(8) 0.0184(7) 0.0196(7) 0.0009(6) 0.0017(6) -0.0017(6)
C13 0.0255(8) 0.0264(9) 0.0298(8) 0.0044(7) 0.0051(6) 0.0009(7)
C14 0.0276(9) 0.0399(11) 0.0397(10) 0.0114(8) 0.0025(7) 0.0070(8)
C15 0.0374(10) 0.0451(12) 0.0311(9) 0.0176(8) -0.0013(8) 0.0019(9)
C16 0.0343(9) 0.0413(10) 0.0251(8) 0.0099(8) 0.0046(7) -0.0047(8)
C17 0.0265(8) 0.0256(9) 0.0214(7) 0.0010(6) 0.0037(6) -0.0036(7)
C18 0.0284(9) 0.0334(10) 0.0296(9) 0.0040(7) 0.0094(7) -0.0004(7)
C19 0.0296(10) 0.0660(15) 0.0508(12) -0.0123(11) 0.0072(9) -0.0091(10)
C20 0.0469(11) 0.0492(12) 0.0432(11) -0.0051(9) 0.0222(9) 0.0005(10)
C21 0.0300(9) 0.0369(10) 0.0425(10) 0.0107(8) 0.0149(8) 0.0072(8)
C22 0.0676(15) 0.0488(13) 0.0590(14) -0.0079(11) 0.0335(12) -0.0028(11)
C23 0.0460(13) 0.0524(14) 0.0929(19) -0.0134(13) 0.0397(13) -0.0103(11)

loop_
_atom_type_symbol
_atom_type_description
_atom_type_scat_dispersion_real
_atom_type_scat_dispersion_imag
_atom_type_scat_source
C C 0.0033 0.0016 'International Tables Vol C Tables 4.2.6.8 and 6.1.1.4'
H H 0 0 'International Tables Vol C Tables 4.2.6.8 and 6.1.1.4'
Cl Cl 0.1484 0.1585 'International Tables Vol C Tables 4.2.6.8 and 6.1.1.4'
N N 0.0061 0.0033 'International Tables Vol C Tables 4.2.6.8 and 6.1.1.4'
Zn Zn 0.2839 1.4301 'International Tables Vol C Tables 4.2.6.8 and 6.1.1.4'

loop_
_geom_angle_atom_site_label_1
_geom_angle_atom_site_label_2
_geom_angle_atom_site_label_3
_geom_angle
_geom_angle_site_symmetry_1
_geom_angle_site_symmetry_3
_geom_angle_publ_flag
N1 Zn N1 103.84(8) . 2 ?
N1 Zn Cl 128.08(4) . . ?
N1 Zn Cl 128.08(4) 2 . ?
C1 N1 C12 128.52(13) . . ?
C1 N1 Zn 119.41(10) . . ?
C12 N1 Zn 111.88(9) . . ?
N1 C1 C2 121.25(14) . . ?
N1 C1 C8 125.00(13) . . ?
C2 C1 C8 113.75(13) . . ?
C1 C2 C1 134.84(19) 2 . ?
C1 C2 H2 112.6 2 . ?
C1 C2 H2 112.6 . . ?
C11 C8 C9 106.26(13) . . ?
C11 C8 C10 106.40(13) . . ?
C9 C8 C10 109.75(13) . . ?
C11 C8 C1 117.17(13) . . ?
C9 C8 C1 109.20(12) . . ?
C10 C8 C1 107.91(12) . . ?
C8 C9 H9A 109.5 . . ?
C8 C9 H9B 109.5 . . ?
H9A C9 H9B 109.5 . . ?
C8 C9 H9C 109.5 . . ?
H9A C9 H9C 109.5 . . ?
H9B C9 H9C 109.5 . . ?
C8 C10 H10A 109.5 . . ?
C8 C10 H10B 109.5 . . ?
H10A C10 H10B 109.5 . . ?
C8 C10 H10C 109.5 . . ?
H10A C10 H10C 109.5 . . ?
H10B C10 H10C 109.5 . . ?
C8 C11 H11A 109.5 . . ?
C8 C11 H11B 109.5 . . ?
H11A C11 H11B 109.5 . . ?
C8 C11 H11C 109.5 . . ?
H11A C11 H11C 109.5 . . ?
H11B C11 H11C 109.5 . . ?
C13 C12 C17 121.18(14) . . ?
C13 C12 N1 119.38(13) . . ?
C17 C12 N1 118.95(14) . . ?
C14 C13 C12 118.06(15) . . ?
C14 C13 C21 119.39(15) . . ?
C12 C13 C21 122.54(14) . . ?
C15 C14 C13 121.22(16) . . ?
C15 C14 H14 119.4 . . ?
C13 C14 H14 119.4 . . ?
C14 C15 C16 119.88(16) . . ?
C14 C15 H15 120.1 . . ?
C16 C15 H15 120.1 . . ?
C15 C16 C17 121.32(16) . . ?
C15 C16 H16 119.3 . . ?
C17 C16 H16 119.3 . . ?
C16 C17 C12 118.26(15) . . ?
C16 C17 C18 120.72(15) . . ?
C12 C17 C18 120.98(14) . . ?
C17 C18 C19 110.04(15) . . ?
C17 C18 C20 113.47(15) . . ?
C19 C18 C20 109.70(15) . . ?
C17 C18 H18 107.8 . . ?
C19 C18 H18 107.8 . . ?
C20 C18 H18 107.8 . . ?
C18 C19 H19A 109.5 . . ?
C18 C19 H19B 109.5 . . ?
H19A C19 H19B 109.5 . . ?
C18 C19 H19C 109.5 . . ?
H19A C19 H19C 109.5 . . ?
H19B C19 H19C 109.5 . . ?
C18 C20 H20A 109.5 . . ?
C18 C20 H20B 109.5 . . ?
H20A C20 H20B 109.5 . . ?
C18 C20 H20C 109.5 . . ?
H20A C20 H20C 109.5 . . ?
H20B C20 H20C 109.5 . . ?
C13 C21 C23 111.36(17) . . ?
C13 C21 C22 112.38(16) . . ?
C23 C21 C22 110.28(17) . . ?
C13 C21 H21 107.5 . . ?
C23 C21 H21 107.5 . . ?
C22 C21 H21 107.5 . . ?
C21 C22 H22A 109.5 . . ?
C21 C22 H22B 109.5 . . ?
H22A C22 H22B 109.5 . . ?
C21 C22 H22C 109.5 . . ?
H22A C22 H22C 109.5 . . ?
H22B C22 H22C 109.5 . . ?
C21 C23 H23A 109.5 . . ?
C21 C23 H23B 109.5 . . ?
H23A C23 H23B 109.5 . . ?
C21 C23 H23C 109.5 . . ?
H23A C23 H23C 109.5 . . ?
H23B C23 H23C 109.5 . . ?

loop_
_geom_bond_atom_site_label_1
_geom_bond_atom_site_label_2
_geom_bond_distance
_geom_bond_site_symmetry_2
_geom_bond_publ_flag
Zn N1 1.9102(12) . ?
Zn N1 1.9102(12) 2 ?
Zn Cl 2.1301(7) . ?
N1 C1 1.3335(19) . ?
N1 C12 1.4397(18) . ?
C1 C2 1.4106(16) . ?
C1 C8 1.560(2) . ?
C2 C1 1.4106(16) 2 ?
C2 H2 0.95 . ?
C8 C11 1.539(2) . ?
C8 C9 1.543(2) . ?
C8 C10 1.544(2) . ?
C9 H9A 0.98 . ?
C9 H9B 0.98 . ?
C9 H9C 0.98 . ?
C10 H10A 0.98 . ?
C10 H10B 0.98 . ?
C10 H10C 0.98 . ?
C11 H11A 0.98 . ?
C11 H11B 0.98 . ?
C11 H11C 0.98 . ?
C12 C13 1.402(2) . ?
C12 C17 1.407(2) . ?
C13 C14 1.397(2) . ?
C13 C21 1.520(2) . ?
C14 C15 1.379(3) . ?
C14 H14 0.95 . ?
C15 C16 1.380(3) . ?
C15 H15 0.95 . ?
C16 C17 1.388(2) . ?
C16 H16 0.95 . ?
C17 C18 1.521(2) . ?
C18 C19 1.525(3) . ?
C18 C20 1.529(2) . ?
C18 H18 1 . ?
C19 H19A 0.98 . ?
C19 H19B 0.98 . ?
C19 H19C 0.98 . ?
C20 H20A 0.98 . ?
C20 H20B 0.98 . ?
C20 H20C 0.98 . ?
C21 C23 1.524(3) . ?
C21 C22 1.527(3) . ?
C21 H21 1 . ?
C22 H22A 0.98 . ?
C22 H22B 0.98 . ?
C22 H22C 0.98 . ?
C23 H23A 0.98 . ?
C23 H23B 0.98 . ?
C23 H23C 0.98 . ?

loop_
_geom_torsion_atom_site_label_1
_geom_torsion_atom_site_label_2
_geom_torsion_atom_site_label_3
_geom_torsion_atom_site_label_4
_geom_torsion
_geom_torsion_site_symmetry_1
_geom_torsion_site_symmetry_2
_geom_torsion_site_symmetry_3
_geom_torsion_site_symmetry_4
_geom_torsion_publ_flag
N1 Zn N1 C1 0.38(9) 2 . . . ?
Cl Zn N1 C1 -179.62(9) . . . . ?
N1 Zn N1 C12 175.76(12) 2 . . . ?
Cl Zn N1 C12 -4.24(12) . . . . ?
C12 N1 C1 C2 -175.27(12) . . . . ?
Zn N1 C1 C2 -0.76(18) . . . . ?
C12 N1 C1 C8 6.0(2) . . . . ?
Zn N1 C1 C8 -179.53(10) . . . . ?
N1 C1 C2 C1 0.45(11) . . . 2 ?
C8 C1 C2 C1 179.35(12) . . . 2 ?
N1 C1 C8 C11 -1.4(2) . . . . ?
C2 C1 C8 C11 179.76(12) . . . . ?
N1 C1 C8 C9 -122.19(16) . . . . ?
C2 C1 C8 C9 58.96(15) . . . . ?
N1 C1 C8 C10 118.57(16) . . . . ?
C2 C1 C8 C10 -60.28(15) . . . . ?
C1 N1 C12 C13 -103.73(19) . . . . ?
Zn N1 C12 C13 81.42(15) . . . . ?
C1 N1 C12 C17 84.2(2) . . . . ?
Zn N1 C12 C17 -90.67(15) . . . . ?
C17 C12 C13 C14 -2.9(2) . . . . ?
N1 C12 C13 C14 -174.85(15) . . . . ?
C17 C12 C13 C21 176.26(16) . . . . ?
N1 C12 C13 C21 4.4(2) . . . . ?
C12 C13 C14 C15 0.8(3) . . . . ?
C21 C13 C14 C15 -178.44(18) . . . . ?
C13 C14 C15 C16 1.1(3) . . . . ?
C14 C15 C16 C17 -1.0(3) . . . . ?
C15 C16 C17 C12 -1.1(3) . . . . ?
C15 C16 C17 C18 176.84(17) . . . . ?
C13 C12 C17 C16 3.1(2) . . . . ?
N1 C12 C17 C16 175.06(15) . . . . ?
C13 C12 C17 C18 -174.86(15) . . . . ?
N1 C12 C17 C18 -2.9(2) . . . . ?
C16 C17 C18 C19 -82.5(2) . . . . ?
C12 C17 C18 C19 95.45(19) . . . . ?
C16 C17 C18 C20 40.9(2) . . . . ?
C12 C17 C18 C20 -141.22(17) . . . . ?
C14 C13 C21 C23 -67.0(2) . . . . ?
C12 C13 C21 C23 113.8(2) . . . . ?
C14 C13 C21 C22 57.3(2) . . . . ?
C12 C13 C21 C22 -121.93(19) . . . . ?
